data_7238994
loop_
_publ_author_name
'Basu, Arghya'
'Thiyagarajan, Durairaj'
'Kar, Chirantan'
'Ramesh, Aiyagari'
'Das, Gopal'

_publ_section_title
;
 Synthesis, crystal structure and bio-macromolecular interaction studies
 of pyridine-based thiosemicarbazone and its Ni(ii) and Cu(ii) complexes
;
_journal_issue 33
_journal_name_full 'RSC Advances'
_journal_page_first 14088
_journal_paper_doi 10.1039/c3ra40904j
_journal_volume 3
_journal_year 2013
_chemical_formula_sum 'C17 H13 Cl Cu N4 S'
_chemical_formula_weight 404.38
_space_group_IT_number 14
_space_group_name_Hall '-P 2ybc'
_space_group_name_H-M_alt 'P 1 21/c 1'
_symmetry_cell_setting monoclinic
_symmetry_space_group_name_H-M 'P 1 21/c 1'
_atom_sites_solution_hydrogens geom
_atom_sites_solution_primary direct
_atom_sites_solution_secondary difmap
_audit_creation_method SHELXL-97
_cell_angle_alpha 90.00
_cell_angle_beta 101.290(3)
_cell_angle_gamma 90.00
_cell_formula_units_Z 4
_cell_length_a 7.5413(4)
_cell_length_b 13.9846(8)
_cell_length_c 15.6339(9)
_cell_measurement_reflns_used 7607
_cell_measurement_temperature 298(2)
_cell_measurement_theta_max 28.24
_cell_measurement_theta_min 1.85
_cell_volume 1616.88(16)
_computing_cell_refinement 'Bruker SMART'
_computing_data_collection 'Bruker SMART'
_computing_data_reduction 'Bruker SAINT'
_computing_molecular_graphics 'Bruker SHELXTL'
_computing_publication_material 'Bruker SHELXTL'
_computing_structure_refinement 'SHELXL-97 (Sheldrick, 1997)'
_computing_structure_solution 'SHELXS-97 (Sheldrick, 1990)'
_diffrn_ambient_temperature 298(2)
_diffrn_measured_fraction_theta_full 0.973
_diffrn_measured_fraction_theta_max 0.973
_diffrn_measurement_device_type 'CCD area detector'
_diffrn_measurement_method 'phi and omega scans'
_diffrn_radiation_monochromator graphite
_diffrn_radiation_source 'fine-focus sealed tube'
_diffrn_radiation_type MoK\a
_diffrn_radiation_wavelength 0.71073
_diffrn_reflns_av_R_equivalents 0.0719
_diffrn_reflns_av_sigmaI/netI 0.0457
_diffrn_reflns_limit_h_max 9
_diffrn_reflns_limit_h_min -10
_diffrn_reflns_limit_k_max 18
_diffrn_reflns_limit_k_min -16
_diffrn_reflns_limit_l_max 20
_diffrn_reflns_limit_l_min -20
_diffrn_reflns_number 26357
_diffrn_reflns_theta_full 28.49
_diffrn_reflns_theta_max 28.49
_diffrn_reflns_theta_min 1.97
_exptl_absorpt_coefficient_mu 1.651
_exptl_absorpt_correction_T_max 0.755
_exptl_absorpt_correction_T_min 0.693
_exptl_absorpt_correction_type multi-scan
_exptl_absorpt_process_details SADBAS
_exptl_crystal_colour brown
_exptl_crystal_density_diffrn 1.661
_exptl_crystal_density_method 'not measured'
_exptl_crystal_description Needle
_exptl_crystal_F_000 820
_exptl_crystal_size_max 0.26
_exptl_crystal_size_mid 0.19
_exptl_crystal_size_min 0.17
_refine_diff_density_max 0.279
_refine_diff_density_min -0.387
_refine_diff_density_rms 0.056
_refine_ls_extinction_method none
_refine_ls_goodness_of_fit_ref 0.912
_refine_ls_matrix_type full
_refine_ls_number_parameters 221
_refine_ls_number_reflns 3978
_refine_ls_number_restraints 0
_refine_ls_restrained_S_all 0.912
_refine_ls_R_factor_all 0.0528
_refine_ls_R_factor_gt 0.0306
_refine_ls_shift/su_max 0.001
_refine_ls_shift/su_mean 0.000
_refine_ls_structure_factor_coef Fsqd
_refine_ls_weighting_details 'calc w=1/[\s^2^(Fo^2^)+(0.0400P)^2^+0.0000P] where P=(Fo^2^+2Fc^2^)/3'
_refine_ls_weighting_scheme calc
_refine_ls_wR_factor_gt 0.0721
_refine_ls_wR_factor_ref 0.0771
_reflns_number_gt 2648
_reflns_number_total 3978
_reflns_threshold_expression >2sigma(I)
_cod_data_source_file c3ra40904j.txt
_cod_data_source_block Cu(L)Cl
_cod_depositor_comments
;
The following automatic conversions were performed:

data item '_symmetry_cell_setting' value 'Monoclinic' was changed to
'monoclinic' in accordance with the
/home/saulius/struct/COD-crude-data/automatic-downloads/DataCite-retrospective/RSC/depositions/lib/dictionaries/cif_core.dic
dictionary named 'cif_core.dic' version 2.4.2 last updated on
2011-04-26.

Automatic conversion script
Id: cif_fix_values 6909 2019-04-08 15:41:33Z antanas 
;
_cod_original_sg_symbol_H-M 'P 21/c'
_cod_original_formula_sum ' C17 H13 Cl Cu N4 S '
_cod_database_code 7238994

loop_
_symmetry_equiv_pos_as_xyz
'x, y, z'
'-x, y+1/2, -z+1/2'
'-x, -y, -z'
'x, -y-1/2, z-1/2'

loop_
_atom_site_label
_atom_site_type_symbol
_atom_site_fract_x
_atom_site_fract_y
_atom_site_fract_z
_atom_site_U_iso_or_equiv
_atom_site_adp_type
_atom_site_occupancy
_atom_site_symmetry_multiplicity
_atom_site_calc_flag
_atom_site_refinement_flags
Cu1 Cu 0.36661(3) -0.146255(16) 0.431488(15) 0.04271(10) Uani 1 1 d .
S1 S 0.31637(8) -0.15381(3) 0.56893(4) 0.04807(15) Uani 1 1 d .
Cl1 Cl 0.46281(9) -0.29433(4) 0.42258(4) 0.06367(18) Uani 1 1 d .
C9 C 0.1261(2) 0.07937(13) 0.76932(13) 0.0400(5) Uani 1 1 d .
C1 C 0.1392(2) 0.07664(13) 0.67963(13) 0.0396(4) Uani 1 1 d .
C8 C 0.1716(3) 0.00232(14) 0.82851(13) 0.0452(5) Uani 1 1 d .
H8 H 0.2069 -0.0557 0.8080 0.054 Uiso 1 1 calc R
C2 C 0.0931(3) 0.15452(14) 0.62680(14) 0.0484(5) Uani 1 1 d .
H2 H 0.1035 0.1521 0.5685 0.058 Uiso 1 1 calc R
C4 C 0.0191(3) 0.24402(16) 0.74577(15) 0.0551(6) Uani 1 1 d .
H4 H -0.0210 0.3005 0.7670 0.066 Uiso 1 1 calc R
C10 C 0.0671(3) 0.16615(14) 0.80296(14) 0.0458(5) Uani 1 1 d .
C3 C 0.0302(3) 0.23818(15) 0.66093(15) 0.0547(6) Uani 1 1 d .
H3 H -0.0044 0.2902 0.6244 0.066 Uiso 1 1 calc R
C6 C 0.1094(3) 0.09650(18) 0.94696(15) 0.0629(6) Uani 1 1 d .
H6 H 0.1051 0.1018 1.0058 0.075 Uiso 1 1 calc R
C7 C 0.1649(3) 0.01109(16) 0.91405(14) 0.0538(6) Uani 1 1 d .
H7 H 0.1977 -0.0404 0.9514 0.065 Uiso 1 1 calc R
C5 C 0.0615(3) 0.17216(17) 0.89203(16) 0.0600(6) Uani 1 1 d .
H5 H 0.0244 0.2289 0.9141 0.072 Uiso 1 1 calc R
C13 C 0.3348(2) -0.00936(14) 0.29545(12) 0.0409(5) Uani 1 1 d .
C16 C 0.4258(3) -0.11214(16) 0.16351(14) 0.0533(6) Uani 1 1 d .
H16 H 0.4562 -0.1490 0.1190 0.064 Uiso 1 1 calc R
C15 C 0.3846(3) -0.01779(16) 0.15016(14) 0.0539(6) Uani 1 1 d .
H15 H 0.3881 0.0107 0.0967 0.065 Uiso 1 1 calc R
C17 C 0.4221(3) -0.15261(14) 0.24390(14) 0.0485(5) Uani 1 1 d .
H17 H 0.4508 -0.2170 0.2525 0.058 Uiso 1 1 calc R
C14 C 0.3374(3) 0.03528(15) 0.21717(13) 0.0489(5) Uani 1 1 d .
H14 H 0.3081 0.0997 0.2094 0.059 Uiso 1 1 calc R
N4 N 0.3789(2) -0.10285(11) 0.30906(10) 0.0421(4) Uani 1 1 d .
N1 N 0.2017(2) -0.00973(13) 0.64989(12) 0.0470(4) Uani 1 1 d .
N3 N 0.2881(2) -0.01263(11) 0.43849(10) 0.0397(4) Uani 1 1 d .
N2 N 0.2411(2) 0.02853(11) 0.51066(10) 0.0439(4) Uani 1 1 d .
C11 C 0.2477(3) -0.03503(13) 0.57298(13) 0.0410(5) Uani 1 1 d .
C12 C 0.2864(3) 0.03878(14) 0.37032(13) 0.0428(5) Uani 1 1 d .
H12 H 0.2559 0.1033 0.3688 0.051 Uiso 1 1 calc R
H2N H 0.218(3) -0.0504(14) 0.6823(13) 0.041(6) Uiso 1 1 d .

loop_
_atom_site_aniso_label
_atom_site_aniso_U_11
_atom_site_aniso_U_22
_atom_site_aniso_U_33
_atom_site_aniso_U_23
_atom_site_aniso_U_13
_atom_site_aniso_U_12
Cu1 0.05608(17) 0.02880(15) 0.04284(17) 0.00189(10) 0.00867(12) -0.00147(11)
S1 0.0701(4) 0.0296(3) 0.0455(3) 0.0049(2) 0.0137(3) -0.0004(2)
Cl1 0.0911(4) 0.0349(3) 0.0669(4) 0.0028(3) 0.0201(3) 0.0119(3)
C9 0.0341(10) 0.0386(11) 0.0460(12) -0.0014(9) 0.0049(8) -0.0028(8)
C1 0.0387(10) 0.0342(11) 0.0456(12) -0.0001(9) 0.0075(8) -0.0029(8)
C8 0.0490(12) 0.0394(12) 0.0465(13) 0.0000(9) 0.0079(9) -0.0015(9)
C2 0.0544(13) 0.0410(13) 0.0496(13) 0.0042(10) 0.0096(10) 0.0005(10)
C4 0.0567(13) 0.0409(13) 0.0691(16) -0.0025(12) 0.0158(11) 0.0088(10)
C10 0.0408(11) 0.0423(12) 0.0541(14) -0.0028(10) 0.0090(9) 0.0012(9)
C3 0.0590(14) 0.0383(13) 0.0669(16) 0.0108(11) 0.0126(11) 0.0050(10)
C6 0.0681(15) 0.0760(18) 0.0458(14) -0.0060(13) 0.0141(12) 0.0072(13)
C7 0.0594(14) 0.0571(15) 0.0444(14) 0.0044(11) 0.0091(10) 0.0032(11)
C5 0.0608(14) 0.0613(16) 0.0616(16) -0.0121(13) 0.0209(12) 0.0079(12)
C13 0.0407(11) 0.0393(12) 0.0403(12) 0.0029(9) 0.0022(8) -0.0047(8)
C16 0.0621(14) 0.0532(14) 0.0446(13) -0.0101(11) 0.0101(11) -0.0136(11)
C15 0.0568(13) 0.0630(16) 0.0395(13) 0.0037(11) 0.0037(10) -0.0120(11)
C17 0.0593(13) 0.0362(12) 0.0491(13) -0.0052(10) 0.0083(10) -0.0072(10)
C14 0.0549(13) 0.0449(13) 0.0454(13) 0.0091(10) 0.0060(10) -0.0020(10)
N4 0.0488(9) 0.0339(9) 0.0423(10) 0.0010(8) 0.0054(7) -0.0082(7)
N1 0.0665(12) 0.0336(10) 0.0414(11) 0.0081(9) 0.0117(9) 0.0020(8)
N3 0.0474(9) 0.0316(9) 0.0391(10) 0.0028(7) 0.0058(7) -0.0023(7)
N2 0.0574(10) 0.0332(9) 0.0419(10) 0.0032(8) 0.0119(8) 0.0007(8)
C11 0.0460(11) 0.0350(11) 0.0412(12) -0.0008(9) 0.0066(9) -0.0035(9)
C12 0.0487(11) 0.0319(11) 0.0465(13) 0.0052(9) 0.0056(9) 0.0002(8)

loop_
_atom_type_symbol
_atom_type_description
_atom_type_scat_dispersion_real
_atom_type_scat_dispersion_imag
_atom_type_scat_source
C C 0.0033 0.0016 'International Tables Vol C Tables 4.2.6.8 and 6.1.1.4'
H H 0.0000 0.0000 'International Tables Vol C Tables 4.2.6.8 and 6.1.1.4'
N N 0.0061 0.0033 'International Tables Vol C Tables 4.2.6.8 and 6.1.1.4'
S S 0.1246 0.1234 'International Tables Vol C Tables 4.2.6.8 and 6.1.1.4'
Cl Cl 0.1484 0.1585 'International Tables Vol C Tables 4.2.6.8 and 6.1.1.4'
Cu Cu 0.3201 1.2651 'International Tables Vol C Tables 4.2.6.8 and 6.1.1.4'

loop_
_geom_angle_atom_site_label_1
_geom_angle_atom_site_label_2
_geom_angle_atom_site_label_3
_geom_angle
N3 Cu1 N4 80.69(6)
N3 Cu1 Cl1 178.15(5)
N4 Cu1 Cl1 98.33(5)
N3 Cu1 S1 83.29(5)
N4 Cu1 S1 163.82(5)
Cl1 Cu1 S1 97.74(2)
C11 S1 Cu1 95.53(7)
C8 C9 C1 124.55(18)
C8 C9 C10 117.29(18)
C1 C9 C10 118.14(18)
C2 C1 N1 123.01(19)
C2 C1 C9 120.90(18)
N1 C1 C9 116.10(17)
C7 C8 C9 121.66(19)
C1 C2 C3 119.8(2)
C3 C4 C10 121.3(2)
C5 C10 C4 121.9(2)
C5 C10 C9 119.2(2)
C4 C10 C9 118.8(2)
C4 C3 C2 121.0(2)
C5 C6 C7 119.5(2)
C8 C7 C6 120.9(2)
C6 C5 C10 121.4(2)
N4 C13 C14 122.06(19)
N4 C13 C12 114.32(17)
C14 C13 C12 123.62(19)
C15 C16 C17 119.4(2)
C16 C15 C14 119.2(2)
N4 C17 C16 122.3(2)
C13 C14 C15 118.6(2)
C17 N4 C13 118.37(17)
C17 N4 Cu1 129.18(14)
C13 N4 Cu1 112.44(13)
C11 N1 C1 132.37(18)
C12 N3 N2 119.02(16)
C12 N3 Cu1 116.08(14)
N2 N3 Cu1 124.88(12)
C11 N2 N3 110.35(16)
N2 C11 N1 120.03(18)
N2 C11 S1 125.88(15)
N1 C11 S1 114.08(14)
N3 C12 C13 116.41(18)

loop_
_geom_bond_atom_site_label_1
_geom_bond_atom_site_label_2
_geom_bond_distance
Cu1 N3 1.9697(15)
Cu1 N4 2.0273(16)
Cu1 Cl1 2.2076(6)
Cu1 S1 2.2562(6)
S1 C11 1.7448(19)
C9 C8 1.418(3)
C9 C1 1.425(3)
C9 C10 1.428(3)
C1 C2 1.370(3)
C1 N1 1.408(3)
C8 C7 1.354(3)
C2 C3 1.406(3)
C4 C3 1.348(3)
C4 C10 1.410(3)
C10 C5 1.404(3)
C6 C5 1.366(3)
C6 C7 1.397(3)
C13 N4 1.356(2)
C13 C14 1.377(3)
C13 C12 1.457(3)
C16 C15 1.362(3)
C16 C17 1.384(3)
C15 C14 1.386(3)
C17 N4 1.326(2)
N1 C11 1.362(3)
N3 C12 1.283(2)
N3 N2 1.373(2)
N2 C11 1.312(2)
